data_4030725
loop_
_publ_author_name
'Ha, Min Woo'
'Lee, Myungmo'
'Choi, Sujee'
'Kim, Seek'
'Hong, Suckchang'
'Park, Yohan'
'Kim, Mi-Hyun'
'Kim, Taek-Soo'
'Lee, Jihoon'
'Lee, Jae Kyun'
'Park, Hyeung-Geun'

_publ_section_title
;
 Construction of Chiral \a-Amino Quaternary Stereogenic Centers via
 Phase-Transfer Catalyzed Enantioselective \a-Alkylation of
 \a-Amidomalonates.
;
_journal_issue 6
_journal_name_full 'The Journal of organic chemistry'
_journal_page_first 3270
_journal_page_last 3279
_journal_paper_doi 10.1021/jo502791d
_journal_volume 80
_journal_year 2015
_chemical_formula_moiety 'C24 H30 N2 O4'
_chemical_formula_sum 'C24 H30 N2 O4'
_chemical_formula_weight 410.51
_space_group_IT_number 19
_symmetry_cell_setting orthorhombic
_symmetry_Int_Tables_number 19
_symmetry_space_group_name_Hall 'P 2ac 2ab'
_symmetry_space_group_name_H-M 'P 21 21 21'
_atom_sites_solution_hydrogens geom
_atom_sites_solution_primary direct
_atom_sites_solution_secondary difmap
_cell_angle_alpha 90.0000
_cell_angle_beta 90.0000
_cell_angle_gamma 90.0000
_cell_formula_units_Z 4
_cell_length_a 8.0770(5)
_cell_length_b 10.5732(8)
_cell_length_c 26.8277(18)
_cell_measurement_reflns_used 13087
_cell_measurement_temperature 296
_cell_measurement_theta_max 27.43
_cell_measurement_theta_min 3.04
_cell_volume 2291.1(3)
_computing_cell_refinement 'RAPID AUTO'
_computing_data_collection 'RAPID AUTO (Rigaku, ????)'
_computing_data_reduction 'RAPID AUTO'
_computing_molecular_graphics 'CrystalStructure 4.0'
_computing_publication_material 'CrystalStructure 4.0 (Rigaku, 2010)'
_computing_structure_refinement 'SHELXL97 (Sheldrick, 2008)'
_computing_structure_solution 'SHELXS97 (Sheldrick, 2008)'
_diffrn_ambient_temperature 296
_diffrn_detector_area_resol_mean 10.000
_diffrn_measured_fraction_theta_full 0.996
_diffrn_measured_fraction_theta_max 0.996
_diffrn_measurement_device_type 'Rigaku R-AXIS RAPID'
_diffrn_measurement_method \w
_diffrn_radiation_type 'Mo K\a'
_diffrn_radiation_wavelength 0.71075
_diffrn_reflns_av_R_equivalents 0.0537
_diffrn_reflns_limit_h_max 9
_diffrn_reflns_limit_h_min -10
_diffrn_reflns_limit_k_max 13
_diffrn_reflns_limit_k_min -13
_diffrn_reflns_limit_l_max 34
_diffrn_reflns_limit_l_min -34
_diffrn_reflns_number 22473
_diffrn_reflns_theta_full 27.42
_diffrn_reflns_theta_max 27.43
_diffrn_standards_number 0
_exptl_absorpt_coefficient_mu 0.081
_exptl_absorpt_correction_T_max 0.984
_exptl_absorpt_correction_T_min 0.756
_exptl_absorpt_correction_type multi-scan
_exptl_absorpt_process_details 'ABSCOR (Rigaku, 1995)'
_exptl_crystal_colour colorless
_exptl_crystal_density_diffrn 1.190
_exptl_crystal_density_method 'not measured'
_exptl_crystal_description block
_exptl_crystal_F_000 880.00
_exptl_crystal_size_max 0.300
_exptl_crystal_size_mid 0.200
_exptl_crystal_size_min 0.200
_refine_diff_density_max 0.180
_refine_diff_density_min -0.230
_refine_ls_extinction_method none
_refine_ls_goodness_of_fit_ref 1.032
_refine_ls_hydrogen_treatment mixed
_refine_ls_number_parameters 288
_refine_ls_number_reflns 5211
_refine_ls_number_restraints 0
_refine_ls_R_factor_gt 0.0447
_refine_ls_shift/su_max 0.002
_refine_ls_structure_factor_coef Fsqd
_refine_ls_weighting_details 'w = 1/[\s^2^(Fo^2^)+(0.0635P)^2^+0.0490P] where P=(Fo^2^+2Fc^2^)/3'
_refine_ls_weighting_scheme calc
_refine_ls_wR_factor_ref 0.1297
_reflns_number_gt 3014
_reflns_number_total 5211
_reflns_threshold_expression F^2^>2.0\s(F^2^)
_cod_data_source_file jo502791d_si_002.cif
_cod_data_source_block 1413c
_cod_depositor_comments 'Adding full bibliography for 4030725.cif.'
_cod_database_code 4030725

loop_
_symmetry_equiv_pos_site_id
_symmetry_equiv_pos_as_xyz
1 +X,+Y,+Z
2 1/2+X,1/2-Y,-Z
3 -X,1/2+Y,1/2-Z
4 1/2-X,-Y,1/2+Z

loop_
_atom_site_label
_atom_site_type_symbol
_atom_site_fract_x
_atom_site_fract_y
_atom_site_fract_z
_atom_site_U_iso_or_equiv
_atom_site_adp_type
_atom_site_occupancy
_atom_site_symmetry_multiplicity
_atom_site_calc_flag
_atom_site_refinement_flags
O1 O 0.5795(2) 0.53511(17) 0.10573(6) 0.0636(5) Uani 1.0 4 d .
O2 O 0.63566(19) 0.80684(17) 0.02107(6) 0.0610(5) Uani 1.0 4 d .
O3 O 0.12424(19) 0.75723(18) 0.11096(6) 0.0640(5) Uani 1.0 4 d .
O4 O 0.26318(18) 0.63283(15) 0.16432(5) 0.0500(4) Uani 1.0 4 d .
N1 N 0.3915(3) 0.54529(19) 0.04311(7) 0.0479(5) Uani 1.0 4 d .
N2 N 0.3829(3) 0.80950(17) 0.05736(6) 0.0435(5) Uani 1.0 4 d .
C1 C 0.3251(4) 0.2813(3) -0.04430(10) 0.0633(7) Uani 1.0 4 d .
C2 C 0.3280(4) 0.2554(3) -0.09419(12) 0.0804(9) Uani 1.0 4 d .
C3 C 0.4043(5) 0.3353(4) -0.12645(11) 0.0907(10) Uani 1.0 4 d .
C4 C 0.4761(5) 0.4452(4) -0.10873(11) 0.0904(11) Uani 1.0 4 d .
C5 C 0.4717(4) 0.4729(3) -0.05858(10) 0.0684(8) Uani 1.0 4 d .
C6 C 0.3982(3) 0.3899(2) -0.02540(8) 0.0504(6) Uani 1.0 4 d .
C7 C 0.4105(4) 0.4114(3) 0.03035(9) 0.0528(6) Uani 1.0 4 d .
C8 C 0.2924(5) 0.3330(3) 0.06200(11) 0.0856(10) Uani 1.0 4 d .
C9 C 0.4734(3) 0.5931(3) 0.08253(8) 0.0451(6) Uani 1.0 4 d .
C10 C 0.4184(3) 0.7270(2) 0.09948(7) 0.0424(5) Uani 1.0 4 d .
C11 C 0.5479(3) 0.7833(3) 0.13551(8) 0.0518(6) Uani 1.0 4 d .
C12 C 0.4906(3) 0.9012(3) 0.16199(9) 0.0567(7) Uani 1.0 4 d .
C13 C 0.4259(4) 0.8941(4) 0.20956(12) 0.0825(9) Uani 1.0 4 d .
C14 C 0.3714(5) 1.0044(6) 0.23372(18) 0.1296(19) Uani 1.0 4 d .
C15 C 0.3832(5) 1.1181(6) 0.2109(3) 0.139(3) Uani 1.0 4 d .
C16 C 0.4525(7) 1.1276(4) 0.1643(2) 0.1228(16) Uani 1.0 4 d .
C17 C 0.5057(5) 1.0183(3) 0.14023(13) 0.0884(10) Uani 1.0 4 d .
C18 C 0.4904(3) 0.8427(3) 0.02129(8) 0.0484(6) Uani 1.0 4 d .
C19 C 0.4187(4) 0.9271(3) -0.01831(10) 0.0715(8) Uani 1.0 4 d .
C20 C 0.2505(3) 0.7087(3) 0.12547(8) 0.0441(5) Uani 1.0 4 d .
C21 C 0.1140(3) 0.5961(3) 0.19417(9) 0.0557(6) Uani 1.0 4 d .
C22 C -0.0047(4) 0.5242(4) 0.16143(11) 0.0838(10) Uani 1.0 4 d .
C23 C 0.1881(5) 0.5129(4) 0.23383(12) 0.0987(12) Uani 1.0 4 d .
C24 C 0.0351(4) 0.7114(4) 0.21684(11) 0.0872(10) Uani 1.0 4 d .
H1 H 0.2733 0.2252 -0.0227 0.0760 Uiso 1.0 4 calc R
H1A H 0.321(4) 0.585(3) 0.0276(13) 0.088(11) Uiso 1.0 4 d .
H2 H 0.2772 0.1825 -0.1061 0.0964 Uiso 1.0 4 calc R
H2A H 0.279(4) 0.828(3) 0.0564(9) 0.064(8) Uiso 1.0 4 d .
H3 H 0.4083 0.3162 -0.1603 0.1088 Uiso 1.0 4 calc R
H4 H 0.5275 0.5006 -0.1308 0.1085 Uiso 1.0 4 calc R
H5 H 0.5183 0.5477 -0.0470 0.0821 Uiso 1.0 4 calc R
H7 H 0.519(4) 0.389(3) 0.0393(9) 0.068(8) Uiso 1.0 4 d .
H8A H 0.3194 0.2450 0.0586 0.1027 Uiso 1.0 4 calc R
H8B H 0.1808 0.3470 0.0510 0.1027 Uiso 1.0 4 calc R
H8C H 0.3028 0.3575 0.0963 0.1027 Uiso 1.0 4 calc R
H11A H 0.5763 0.7199 0.1602 0.0621 Uiso 1.0 4 calc R
H11B H 0.6476 0.8028 0.1169 0.0621 Uiso 1.0 4 calc R
H13 H 0.4185 0.8163 0.2256 0.0990 Uiso 1.0 4 calc R
H14 H 0.3269 0.9992 0.2656 0.1556 Uiso 1.0 4 calc R
H15 H 0.3441 1.1903 0.2268 0.1665 Uiso 1.0 4 calc R
H16 H 0.4637 1.2061 0.1490 0.1473 Uiso 1.0 4 calc R
H17 H 0.5526 1.0247 0.1087 0.1061 Uiso 1.0 4 calc R
H19A H 0.4417 1.0138 -0.0102 0.0858 Uiso 1.0 4 calc R
H19B H 0.3012 0.9146 -0.0200 0.0858 Uiso 1.0 4 calc R
H19C H 0.4676 0.9068 -0.0499 0.0858 Uiso 1.0 4 calc R
H22A H -0.0875 0.4844 0.1818 0.1006 Uiso 1.0 4 calc R
H22B H 0.0547 0.4609 0.1431 0.1006 Uiso 1.0 4 calc R
H22C H -0.0570 0.5816 0.1386 0.1006 Uiso 1.0 4 calc R
H23A H 0.2752 0.5577 0.2506 0.1185 Uiso 1.0 4 calc R
H23B H 0.2323 0.4378 0.2187 0.1185 Uiso 1.0 4 calc R
H23C H 0.1041 0.4900 0.2575 0.1185 Uiso 1.0 4 calc R
H24A H -0.0487 0.6858 0.2401 0.1046 Uiso 1.0 4 calc R
H24B H -0.0143 0.7617 0.1910 0.1046 Uiso 1.0 4 calc R
H24C H 0.1178 0.7603 0.2338 0.1046 Uiso 1.0 4 calc R

loop_
_atom_site_aniso_label
_atom_site_aniso_U_11
_atom_site_aniso_U_22
_atom_site_aniso_U_33
_atom_site_aniso_U_12
_atom_site_aniso_U_13
_atom_site_aniso_U_23
O1 0.0602(10) 0.0666(12) 0.0639(10) 0.0215(9) -0.0175(9) -0.0031(9)
O2 0.0478(9) 0.0751(13) 0.0600(10) 0.0042(9) 0.0109(8) 0.0079(9)
O3 0.0452(10) 0.0796(13) 0.0672(11) 0.0136(9) 0.0089(8) 0.0200(9)
O4 0.0463(8) 0.0574(11) 0.0465(9) 0.0001(8) 0.0055(7) 0.0099(8)
N1 0.0483(11) 0.0477(12) 0.0477(11) 0.0069(10) -0.0059(10) -0.0024(9)
N2 0.0389(10) 0.0501(12) 0.0415(10) 0.0031(9) 0.0044(9) 0.0072(9)
C1 0.0683(16) 0.0512(16) 0.0705(17) -0.0063(13) 0.0004(13) -0.0038(14)
C2 0.098(3) 0.0591(18) 0.084(2) -0.0057(17) -0.0117(18) -0.0164(17)
C3 0.128(3) 0.085(3) 0.0588(17) -0.007(3) 0.0006(19) -0.0173(17)
C4 0.127(3) 0.078(3) 0.0656(18) -0.025(2) 0.0197(19) -0.0007(17)
C5 0.0842(18) 0.0563(16) 0.0649(16) -0.0190(15) 0.0107(15) -0.0069(14)
C6 0.0504(12) 0.0450(13) 0.0558(13) -0.0031(11) 0.0017(12) -0.0037(11)
C7 0.0566(14) 0.0426(14) 0.0593(14) 0.0095(12) 0.0000(13) -0.0014(12)
C8 0.126(3) 0.0582(18) 0.0726(19) -0.0035(18) 0.0192(19) 0.0100(15)
C9 0.0410(11) 0.0518(14) 0.0424(12) 0.0072(11) 0.0014(10) 0.0035(11)
C10 0.0422(11) 0.0452(13) 0.0396(11) 0.0045(10) 0.0026(10) 0.0028(10)
C11 0.0462(12) 0.0615(16) 0.0476(12) 0.0005(12) -0.0042(11) -0.0029(12)
C12 0.0480(13) 0.0563(16) 0.0659(16) -0.0004(12) -0.0091(12) -0.0099(14)
C13 0.0732(18) 0.095(3) 0.0794(19) -0.0208(18) 0.0193(16) -0.0304(18)
C14 0.082(3) 0.159(5) 0.148(4) -0.039(3) 0.046(3) -0.093(4)
C15 0.073(3) 0.108(4) 0.236(7) 0.009(3) 0.002(4) -0.083(5)
C16 0.140(4) 0.063(3) 0.165(5) 0.012(3) -0.060(4) -0.019(3)
C17 0.113(3) 0.064(2) 0.088(2) -0.0002(19) -0.0284(19) -0.0097(18)
C18 0.0510(13) 0.0462(13) 0.0479(13) -0.0028(11) 0.0038(12) 0.0014(11)
C19 0.0719(17) 0.074(2) 0.0684(16) 0.0068(15) 0.0071(15) 0.0282(15)
C20 0.0431(12) 0.0475(13) 0.0418(12) 0.0051(11) 0.0023(10) 0.0010(11)
C21 0.0547(13) 0.0622(16) 0.0504(13) -0.0114(13) 0.0125(12) 0.0053(12)
C22 0.0756(19) 0.104(3) 0.0722(18) -0.0340(19) 0.0139(16) -0.0113(18)
C23 0.101(3) 0.114(3) 0.082(3) -0.008(2) 0.0121(18) 0.046(2)
C24 0.091(2) 0.090(3) 0.0808(19) -0.0137(19) 0.0390(17) -0.0151(18)

loop_
_atom_type_symbol
_atom_type_description
_atom_type_scat_dispersion_real
_atom_type_scat_dispersion_imag
_atom_type_scat_source
C C 0.0033 0.0016
;
International Tables for Crystallography
(1992, Vol. C, Tables 4.2.6.8 and 6.1.1.4)
;
H H 0.0000 0.0000
;
International Tables for Crystallography
(1992, Vol. C, Table 6.1.1.4)
;
N N 0.0061 0.0033
;
International Tables for Crystallography
(1992, Vol. C, Tables 4.2.6.8 and 6.1.1.4)
;
O O 0.0106 0.0060
;
International Tables for Crystallography
(1992, Vol. C, Tables 4.2.6.8 and 6.1.1.4)
;

loop_
_geom_angle_atom_site_label_1
_geom_angle_atom_site_label_2
_geom_angle_atom_site_label_3
_geom_angle
_geom_angle_publ_flag
C20 O4 C21 121.16(17) yes
C7 N1 C9 119.7(2) yes
C10 N2 C18 125.96(19) yes
C2 C1 C6 121.1(3) yes
C1 C2 C3 120.5(3) yes
C2 C3 C4 119.6(3) yes
C3 C4 C5 120.2(3) yes
C4 C5 C6 120.3(3) yes
C1 C6 C5 118.2(3) yes
C1 C6 C7 120.9(2) yes
C5 C6 C7 120.8(2) yes
N1 C7 C6 111.66(19) yes
N1 C7 C8 109.3(2) yes
C6 C7 C8 115.3(3) yes
O1 C9 N1 123.8(3) yes
O1 C9 C10 120.6(2) yes
N1 C9 C10 115.57(19) yes
N2 C10 C9 112.05(16) yes
N2 C10 C11 112.87(18) yes
N2 C10 C20 104.73(17) yes
C9 C10 C11 109.92(18) yes
C9 C10 C20 105.68(18) yes
C11 C10 C20 111.25(17) yes
C10 C11 C12 113.93(19) yes
C11 C12 C13 120.4(3) yes
C11 C12 C17 121.2(3) yes
C13 C12 C17 118.4(3) yes
C12 C13 C14 120.0(4) yes
C13 C14 C15 120.5(5) yes
C14 C15 C16 120.4(5) yes
C15 C16 C17 119.2(5) yes
C12 C17 C16 121.6(4) yes
O2 C18 N2 122.5(2) yes
O2 C18 C19 123.1(2) yes
N2 C18 C19 114.5(2) yes
O3 C20 O4 125.4(2) yes
O3 C20 C10 123.1(2) yes
O4 C20 C10 111.52(18) yes
O4 C21 C22 109.3(2) yes
O4 C21 C23 102.1(2) yes
O4 C21 C24 110.3(2) yes
C22 C21 C23 111.7(3) yes
C22 C21 C24 112.0(3) yes
C23 C21 C24 110.9(3) yes
C7 N1 H1A 117(3) no
C9 N1 H1A 123(3) no
C10 N2 H2A 110.4(17) no
C18 N2 H2A 123.3(17) no
C2 C1 H1 119.427 no
C6 C1 H1 119.435 no
C1 C2 H2 119.760 no
C3 C2 H2 119.764 no
C2 C3 H3 120.193 no
C4 C3 H3 120.195 no
C3 C4 H4 119.887 no
C5 C4 H4 119.875 no
C4 C5 H5 119.853 no
C6 C5 H5 119.827 no
N1 C7 H7 106.4(16) no
C6 C7 H7 106.0(16) no
C8 C7 H7 107.7(16) no
C7 C8 H8A 109.470 no
C7 C8 H8B 109.468 no
C7 C8 H8C 109.474 no
H8A C8 H8B 109.471 no
H8A C8 H8C 109.471 no
H8B C8 H8C 109.474 no
C10 C11 H11A 108.762 no
C10 C11 H11B 108.767 no
C12 C11 H11A 108.783 no
C12 C11 H11B 108.772 no
H11A C11 H11B 107.651 no
C12 C13 H13 120.017 no
C14 C13 H13 120.011 no
C13 C14 H14 119.777 no
C15 C14 H14 119.769 no
C14 C15 H15 119.809 no
C16 C15 H15 119.817 no
C15 C16 H16 120.417 no
C17 C16 H16 120.428 no
C12 C17 H17 119.201 no
C16 C17 H17 119.197 no
C18 C19 H19A 109.462 no
C18 C19 H19B 109.461 no
C18 C19 H19C 109.471 no
H19A C19 H19B 109.471 no
H19A C19 H19C 109.485 no
H19B C19 H19C 109.477 no
C21 C22 H22A 109.469 no
C21 C22 H22B 109.468 no
C21 C22 H22C 109.475 no
H22A C22 H22B 109.467 no
H22A C22 H22C 109.470 no
H22B C22 H22C 109.478 no
C21 C23 H23A 109.475 no
C21 C23 H23B 109.467 no
C21 C23 H23C 109.478 no
H23A C23 H23B 109.477 no
H23A C23 H23C 109.463 no
H23B C23 H23C 109.468 no
C21 C24 H24A 109.467 no
C21 C24 H24B 109.462 no
C21 C24 H24C 109.468 no
H24A C24 H24B 109.476 no
H24A C24 H24C 109.483 no
H24B C24 H24C 109.472 no

loop_
_geom_bond_atom_site_label_1
_geom_bond_atom_site_label_2
_geom_bond_distance
_geom_bond_publ_flag
O1 C9 1.223(3) yes
O2 C18 1.233(3) yes
O3 C20 1.206(3) yes
O4 C20 1.319(3) yes
O4 C21 1.498(3) yes
N1 C7 1.464(3) yes
N1 C9 1.346(3) yes
N2 C10 1.456(3) yes
N2 C18 1.346(3) yes
C1 C2 1.366(5) yes
C1 C6 1.387(4) yes
C2 C3 1.358(5) yes
C3 C4 1.383(5) yes
C4 C5 1.377(4) yes
C5 C6 1.383(4) yes
C6 C7 1.516(4) yes
C7 C8 1.522(4) yes
C9 C10 1.553(4) yes
C10 C11 1.544(3) yes
C10 C20 1.537(3) yes
C11 C12 1.508(4) yes
C12 C13 1.381(4) yes
C12 C17 1.374(5) yes
C13 C14 1.405(7) yes
C14 C15 1.353(9) yes
C15 C16 1.374(9) yes
C16 C17 1.391(6) yes
C18 C19 1.504(4) yes
C21 C22 1.506(4) yes
C21 C23 1.505(5) yes
C21 C24 1.504(5) yes
N1 H1A 0.82(4) no
N2 H2A 0.86(3) no
C1 H1 0.930 no
C2 H2 0.930 no
C3 H3 0.930 no
C4 H4 0.930 no
C5 H5 0.930 no
C7 H7 0.94(3) no
C8 H8A 0.960 no
C8 H8B 0.960 no
C8 H8C 0.960 no
C11 H11A 0.970 no
C11 H11B 0.970 no
C13 H13 0.930 no
C14 H14 0.930 no
C15 H15 0.930 no
C16 H16 0.930 no
C17 H17 0.930 no
C19 H19A 0.960 no
C19 H19B 0.960 no
C19 H19C 0.960 no
C22 H22A 0.960 no
C22 H22B 0.960 no
C22 H22C 0.960 no
C23 H23A 0.960 no
C23 H23B 0.960 no
C23 H23C 0.960 no
C24 H24A 0.960 no
C24 H24B 0.960 no
C24 H24C 0.960 no

loop_
_geom_contact_atom_site_label_1
_geom_contact_atom_site_label_2
_geom_contact_distance
_geom_contact_publ_flag
_geom_contact_site_symmetry_2
O1 O4 3.173(3) no .
O1 N2 3.553(3) no .
O1 C7 2.768(3) no .
O1 C8 3.364(4) no .
O1 C11 2.755(3) no .
O1 C20 3.273(3) no .
O2 N1 3.448(3) no .
O2 C9 3.089(3) no .
O2 C10 2.866(3) no .
O2 C11 3.161(3) no .
O3 N2 2.596(3) no .
O3 C9 3.399(3) no .
O3 C11 3.496(3) no .
O3 C12 3.598(3) no .
O3 C21 2.809(3) no .
O3 C22 2.998(4) no .
O3 C24 2.970(4) no .
O4 N1 3.536(3) no .
O4 N2 3.558(3) no .
O4 C9 2.806(3) no .
O4 C11 2.901(3) no .
O4 C12 3.381(3) no .
O4 C13 3.291(4) no .
N1 N2 2.820(3) no .
N1 C5 2.907(4) no .
N1 C18 3.297(3) no .
N1 C20 3.027(3) no .
N2 C12 3.094(3) no .
N2 C17 3.286(4) no .
C1 C4 2.734(5) no .
C1 C8 2.916(4) no .
C2 C5 2.747(5) no .
C3 C6 2.772(4) no .
C8 C9 3.163(4) no .
C9 C18 3.112(4) no .
C10 C13 3.442(4) no .
C10 C17 3.343(4) no .
C11 C18 3.162(3) no .
C12 C15 2.781(7) no .
C12 C20 2.977(4) no .
C13 C16 2.760(6) no .
C13 C20 3.307(4) no .
C14 C17 2.737(6) no .
C20 C22 2.997(4) no .
C20 C24 3.006(4) no .
O2 N1 3.111(3) no 2_565
O2 N2 3.151(3) no 2_565
O2 C18 3.464(3) no 2_565
O2 C19 3.369(4) no 2_565
O3 C4 3.367(4) no 2_465
O3 C5 3.411(4) no 2_465
O3 C19 3.568(4) no 2_465
N1 O2 3.111(3) no 2_465
N2 O2 3.151(3) no 2_465
C3 C17 3.591(6) no 2_465
C4 O3 3.367(4) no 2_565
C5 O3 3.411(4) no 2_565
C17 C3 3.591(6) no 2_565
C18 O2 3.464(3) no 2_465
C19 O2 3.369(4) no 2_465
C19 O3 3.568(4) no 2_565
O1 H1A 3.00(4) no .
O1 H7 2.41(3) no .
O1 H8C 2.9302 no .
O1 H11A 2.4402 no .
O1 H11B 2.8989 no .
O2 H1A 3.46(4) no .
O2 H2A 3.04(3) no .
O2 H5 3.4260 no .
O2 H11B 2.5722 no .
O2 H17 3.3582 no .
O2 H19A 2.8195 no .
O2 H19B 3.1328 no .
O2 H19C 2.5667 no .
O3 H1A 3.30(4) no .
O3 H2A 2.07(3) no .
O3 H22B 3.2980 no .
O3 H22C 2.4781 no .
O3 H24B 2.4224 no .
O3 H24C 3.2966 no .
O4 H2A 3.55(3) no .
O4 H8C 3.4506 no .
O4 H11A 2.6935 no .
O4 H13 2.8355 no .
O4 H22A 3.2718 no .
O4 H22B 2.5430 no .
O4 H22C 2.7310 no .
O4 H23A 2.4484 no .
O4 H23B 2.5386 no .
O4 H23C 3.1905 no .
O4 H24A 3.2857 no .
O4 H24B 2.7190 no .
O4 H24C 2.5828 no .
N1 H2A 3.14(3) no .
N1 H5 2.6244 no .
N1 H8A 3.2550 no .
N1 H8B 2.7086 no .
N1 H8C 2.5482 no .
N2 H1A 2.56(4) no .
N2 H11A 3.3089 no .
N2 H11B 2.6689 no .
N2 H17 2.9914 no .
N2 H19A 2.8601 no .
N2 H19B 2.4461 no .
N2 H19C 3.1324 no .
C1 H3 3.2042 no .
C1 H5 3.2203 no .
C1 H7 2.96(3) no .
C1 H8A 2.7873 no .
C1 H8B 2.8956 no .
C2 H4 3.2064 no .
C3 H1 3.1983 no .
C3 H5 3.2309 no .
C4 H2 3.2092 no .
C5 H1 3.2175 no .
C5 H1A 2.87(4) no .
C5 H3 3.2322 no .
C5 H7 2.80(3) no .
C6 H1A 2.58(4) no .
C6 H2 3.2335 no .
C6 H4 3.2323 no .
C6 H8A 2.7984 no .
C6 H8B 2.7378 no .
C6 H8C 3.3724 no .
C7 H1 2.6696 no .
C7 H5 2.6712 no .
C8 H1 2.5455 no .
C8 H1A 2.83(4) no .
C8 H22B 3.2013 no .
C9 H2A 3.02(3) no .
C9 H5 3.5255 no .
C9 H7 2.48(3) no .
C9 H8C 2.8706 no .
C9 H11A 2.6137 no .
C9 H11B 2.7832 no .
C10 H1A 2.57(4) no .
C10 H13 3.5127 no .
C10 H17 3.3374 no .
C11 H2A 3.07(3) no .
C11 H13 2.6563 no .
C11 H17 2.6519 no .
C12 H2A 3.40(3) no .
C12 H14 3.2484 no .
C12 H16 3.2493 no .
C13 H11A 2.5727 no .
C13 H11B 3.2124 no .
C13 H15 3.2340 no .
C13 H17 3.2060 no .
C13 H24C 2.9358 no .
C14 H16 3.2049 no .
C14 H24C 3.2951 no .
C15 H13 3.2277 no .
C15 H17 3.2201 no .
C16 H14 3.2043 no .
C17 H2A 3.53(3) no .
C17 H11A 3.2507 no .
C17 H11B 2.6264 no .
C17 H13 3.2098 no .
C17 H15 3.2261 no .
C18 H1A 3.05(4) no .
C18 H11B 2.8922 no .
C18 H17 3.0741 no .
C19 H2A 2.53(3) no .
C20 H1A 2.99(4) no .
C20 H2A 2.25(3) no .
C20 H11A 2.7938 no .
C20 H11B 3.3659 no .
C20 H13 3.2174 no .
C20 H22B 3.0971 no .
C20 H22C 2.8460 no .
C20 H24B 2.8253 no .
C20 H24C 3.1458 no .
C21 H13 3.4901 no .
C22 H8C 3.5113 no .
C22 H23A 3.3102 no .
C22 H23B 2.6201 no .
C22 H23C 2.7466 no .
C22 H24A 2.7389 no .
C22 H24B 2.6342 no .
C22 H24C 3.3136 no .
C23 H22A 2.6453 no .
C23 H22B 2.7187 no .
C23 H22C 3.3130 no .
C23 H24A 2.6511 no .
C23 H24B 3.3035 no .
C23 H24C 2.6767 no .
C24 H13 3.2981 no .
C24 H22A 2.7613 no .
C24 H22B 3.3101 no .
C24 H22C 2.6159 no .
C24 H23A 2.6870 no .
C24 H23B 3.3028 no .
C24 H23C 2.6420 no .
H1 H2 2.2850 no .
H1 H7 3.1161 no .
H1 H8A 2.2209 no .
H1 H8B 2.4750 no .
H1 H8C 3.4925 no .
H1A H2A 2.70(5) no .
H1A H5 2.5853 no .
H1A H7 2.63(5) no .
H1A H8B 2.8290 no .
H1A H8C 3.0319 no .
H2 H3 2.2870 no .
H2A H11B 3.3977 no .
H2A H17 3.3440 no .
H2A H19A 2.9654 no .
H2A H19B 2.2547 no .
H2A H19C 3.3393 no .
H3 H4 2.3138 no .
H4 H5 2.3036 no .
H5 H7 2.8597 no .
H7 H8A 2.2786 no .
H7 H8B 2.7878 no .
H7 H8C 2.3466 no .
H8B H22B 2.9296 no .
H8C H22B 2.6049 no .
H8C H23B 3.4396 no .
H11A H13 2.3960 no .
H11A H17 3.5116 no .
H11B H13 3.4573 no .
H11B H17 2.4777 no .
H13 H14 2.3322 no .
H13 H23A 3.0435 no .
H13 H24C 2.5095 no .
H14 H15 2.2767 no .
H14 H24C 3.1563 no .
H15 H16 2.3077 no .
H16 H17 2.3156 no .
H17 H19A 3.3152 no .
H22A H23A 3.5485 no .
H22A H23B 2.8108 no .
H22A H23C 2.5544 no .
H22A H24A 2.6615 no .
H22A H24B 3.0009 no .
H22B H23A 3.5411 no .
H22B H23B 2.4976 no .
H22B H23C 3.1102 no .
H22B H24B 3.4758 no .
H22C H23B 3.5207 no .
H22C H23C 3.5784 no .
H22C H24A 2.9393 no .
H22C H24B 2.3923 no .
H22C H24C 3.4771 no .
H23A H24A 2.9586 no .
H23A H24B 3.5596 no .
H23A H24C 2.5305 no .
H23B H24A 3.5150 no .
H23B H24C 3.5559 no .
H23C H24A 2.4545 no .
H23C H24B 3.5139 no .
H23C H24C 2.9298 no .
O1 H2 2.8005 no 2_555
O1 H14 3.5533 no 3_645
O1 H19B 2.9619 no 2_565
O1 H19C 3.5279 no 2_565
O1 H22A 3.4179 no 1_655
O1 H22C 3.1046 no 1_655
O2 H1A 2.30(4) no 2_565
O2 H2A 2.77(3) no 2_565
O2 H5 3.5211 no 2_565
O2 H19B 2.6964 no 2_565
O2 H19C 3.5907 no 2_565
O3 H4 2.7293 no 2_465
O3 H5 2.8169 no 2_465
O3 H19C 2.7000 no 2_465
N1 H19B 3.3926 no 2_565
N1 H19C 3.4658 no 2_465
N2 H5 3.3217 no 2_465
C1 H7 3.06(3) no 2_455
C1 H8B 3.1825 no 2_555
C1 H17 3.4690 no 2_465
C1 H19A 3.1179 no 1_545
C2 H7 3.27(3) no 2_455
C2 H8B 3.2611 no 2_555
C2 H16 3.3136 no 2_465
C2 H17 3.2411 no 2_465
C2 H19A 3.5271 no 1_545
C2 H22A 3.5234 no 2_555
C2 H22B 3.2096 no 2_555
C3 H8B 3.5771 no 2_555
C3 H17 3.2387 no 2_465
C3 H22B 3.3881 no 2_555
C4 H17 3.4351 no 2_465
C5 H2A 3.26(3) no 2_565
C5 H19B 3.5982 no 2_565
C6 H1 3.5098 no 2_555
C6 H8B 3.4580 no 2_555
C7 H1 3.2737 no 2_555
C8 H16 3.0264 no 1_545
C8 H19A 3.5467 no 2_465
C9 H19B 3.1343 no 2_565
C12 H23A 3.4380 no 3_655
C13 H15 3.3174 no 3_645
C13 H23A 3.1568 no 3_655
C13 H23B 3.3960 no 3_655
C14 H22A 3.2317 no 3_555
C14 H23A 2.9400 no 3_655
C14 H23B 3.5166 no 3_655
C14 H24A 3.3111 no 3_555
C15 H13 3.1404 no 3_655
C15 H23A 3.0150 no 3_655
C15 H23B 3.5993 no 1_565
C15 H24A 3.0881 no 3_555
C16 H8A 3.2763 no 1_565
C16 H8C 3.2703 no 1_565
C16 H23A 3.2561 no 3_655
C17 H8A 3.5784 no 1_565
C17 H23A 3.4478 no 3_655
C18 H1A 3.08(4) no 2_565
C19 H1 3.3657 no 1_565
C19 H1A 3.26(4) no 2_565
C19 H8B 3.3096 no 2_565
C19 H22C 3.2341 no 2_565
C20 H4 3.5655 no 2_465
C20 H19C 3.2894 no 2_465
C22 H2 3.1748 no 2_455
C22 H14 3.2667 no 3_545
C22 H19C 3.0869 no 2_465
C23 H3 3.4558 no 4_565
C24 H3 3.3412 no 4_565
C24 H15 3.4222 no 3_545
C24 H23C 3.2270 no 3_555
H1 C6 3.5098 no 2_455
H1 C7 3.2737 no 2_455
H1 C19 3.3657 no 1_545
H1 H7 2.4212 no 2_455
H1 H8B 3.4640 no 2_555
H1 H19A 2.6376 no 1_545
H1 H19B 3.2925 no 1_545
H1A O2 2.30(4) no 2_465
H1A C18 3.08(4) no 2_465
H1A C19 3.26(4) no 2_465
H1A H19A 3.2731 no 2_465
H1A H19C 2.9212 no 2_465
H2 O1 2.8005 no 2_455
H2 C22 3.1748 no 2_555
H2 H7 2.8495 no 2_455
H2 H8B 3.5926 no 2_555
H2 H16 3.0202 no 2_465
H2 H17 3.5895 no 2_465
H2 H19A 3.4004 no 1_545
H2 H22A 2.9024 no 2_555
H2 H22B 2.8812 no 2_555
H2 H22C 3.2166 no 2_555
H2A O2 2.77(3) no 2_465
H2A C5 3.26(3) no 2_465
H2A H4 3.3798 no 2_465
H2A H5 2.5008 no 2_465
H2A H19C 3.5370 no 2_465
H3 C23 3.4558 no 4_564
H3 C24 3.3412 no 4_564
H3 H22A 3.2309 no 2_555
H3 H22B 3.1928 no 2_555
H3 H23A 3.1132 no 4_564
H3 H23C 3.0129 no 4_564
H3 H24A 2.9025 no 4_564
H3 H24C 2.9617 no 4_564
H4 O3 2.7293 no 2_565
H4 C20 3.5655 no 2_565
H4 H2A 3.3798 no 2_565
H4 H23C 3.1829 no 4_564
H4 H24B 3.0076 no 2_565
H5 O2 3.5211 no 2_465
H5 O3 2.8169 no 2_565
H5 N2 3.3217 no 2_565
H5 H2A 2.5008 no 2_565
H5 H19B 2.9344 no 2_565
H7 C1 3.06(3) no 2_555
H7 C2 3.27(3) no 2_555
H7 H1 2.4212 no 2_555
H7 H2 2.8495 no 2_555
H7 H16 3.5484 no 1_545
H7 H19B 3.1249 no 2_565
H8A C16 3.2763 no 1_545
H8A C17 3.5784 no 1_545
H8A H16 2.7218 no 1_545
H8A H17 3.2833 no 1_545
H8A H19A 3.2183 no 1_545
H8B C1 3.1825 no 2_455
H8B C2 3.2611 no 2_455
H8B C3 3.5771 no 2_455
H8B C6 3.4580 no 2_455
H8B C19 3.3096 no 2_465
H8B H1 3.4640 no 2_455
H8B H2 3.5926 no 2_455
H8B H19A 2.6635 no 2_465
H8B H19C 3.1205 no 2_465
H8C C16 3.2703 no 1_545
H8C H16 2.4999 no 1_545
H11A H14 3.1647 no 3_645
H11A H15 3.1135 no 3_645
H11A H22C 3.3539 no 1_655
H11A H24B 3.4370 no 1_655
H11B H22C 3.3916 no 1_655
H11B H24B 3.4064 no 1_655
H13 C15 3.1404 no 3_645
H13 H15 2.6611 no 3_645
H13 H23B 3.4401 no 3_655
H14 O1 3.5533 no 3_655
H14 C22 3.2667 no 3_555
H14 H11A 3.1647 no 3_655
H14 H22A 2.3991 no 3_555
H14 H22C 3.4806 no 3_555
H14 H23A 3.3016 no 3_655
H14 H23C 3.5374 no 3_555
H14 H24A 2.9943 no 3_555
H15 C13 3.3174 no 3_655
H15 C24 3.4222 no 3_555
H15 H11A 3.1135 no 3_655
H15 H13 2.6611 no 3_655
H15 H23A 3.4330 no 3_655
H15 H23B 2.7771 no 1_565
H15 H24A 2.5457 no 3_555
H15 H24B 3.5385 no 3_555
H16 C2 3.3136 no 2_565
H16 C8 3.0264 no 1_565
H16 H2 3.0202 no 2_565
H16 H7 3.5484 no 1_565
H16 H8A 2.7218 no 1_565
H16 H8C 2.4999 no 1_565
H17 C1 3.4690 no 2_565
H17 C2 3.2411 no 2_565
H17 C3 3.2387 no 2_565
H17 C4 3.4351 no 2_565
H17 H2 3.5895 no 2_565
H17 H8A 3.2833 no 1_565
H19A C1 3.1179 no 1_565
H19A C2 3.5271 no 1_565
H19A C8 3.5467 no 2_565
H19A H1 2.6376 no 1_565
H19A H1A 3.2731 no 2_565
H19A H2 3.4004 no 1_565
H19A H8A 3.2183 no 1_565
H19A H8B 2.6635 no 2_565
H19A H22C 3.5884 no 2_565
H19B O1 2.9619 no 2_465
H19B O2 2.6964 no 2_465
H19B N1 3.3926 no 2_465
H19B C5 3.5982 no 2_465
H19B C9 3.1343 no 2_465
H19B H1 3.2925 no 1_565
H19B H5 2.9344 no 2_465
H19B H7 3.1249 no 2_465
H19B H22C 3.3807 no 2_565
H19C O1 3.5279 no 2_465
H19C O2 3.5907 no 2_465
H19C O3 2.7000 no 2_565
H19C N1 3.4658 no 2_565
H19C C20 3.2894 no 2_565
H19C C22 3.0869 no 2_565
H19C H1A 2.9212 no 2_565
H19C H2A 3.5370 no 2_565
H19C H8B 3.1205 no 2_565
H19C H22B 2.9488 no 2_565
H19C H22C 2.3900 no 2_565
H22A O1 3.4179 no 1_455
H22A C2 3.5234 no 2_455
H22A C14 3.2317 no 3_545
H22A H2 2.9024 no 2_455
H22A H3 3.2309 no 2_455
H22A H14 2.3991 no 3_545
H22A H24C 3.2872 no 3_545
H22B C2 3.2096 no 2_455
H22B C3 3.3881 no 2_455
H22B H2 2.8812 no 2_455
H22B H3 3.1928 no 2_455
H22B H19C 2.9488 no 2_465
H22C O1 3.1046 no 1_455
H22C C19 3.2341 no 2_465
H22C H2 3.2166 no 2_455
H22C H11A 3.3539 no 1_455
H22C H11B 3.3916 no 1_455
H22C H14 3.4806 no 3_545
H22C H19A 3.5884 no 2_465
H22C H19B 3.3807 no 2_465
H22C H19C 2.3900 no 2_465
H23A C12 3.4380 no 3_645
H23A C13 3.1568 no 3_645
H23A C14 2.9400 no 3_645
H23A C15 3.0150 no 3_645
H23A C16 3.2561 no 3_645
H23A C17 3.4478 no 3_645
H23A H3 3.1132 no 4_565
H23A H14 3.3016 no 3_645
H23A H15 3.4330 no 3_645
H23B C13 3.3960 no 3_645
H23B C14 3.5166 no 3_645
H23B C15 3.5993 no 1_545
H23B H13 3.4401 no 3_645
H23B H15 2.7771 no 1_545
H23B H24A 3.2434 no 3_545
H23B H24B 3.5257 no 3_545
H23C C24 3.2270 no 3_545
H23C H3 3.0129 no 4_565
H23C H4 3.1829 no 4_565
H23C H14 3.5374 no 3_545
H23C H24A 3.2480 no 3_545
H23C H24B 2.8741 no 3_545
H23C H24C 3.0273 no 3_545
H24A C14 3.3111 no 3_545
H24A C15 3.0881 no 3_545
H24A H3 2.9025 no 4_565
H24A H14 2.9943 no 3_545
H24A H15 2.5457 no 3_545
H24A H23B 3.2434 no 3_555
H24A H23C 3.2480 no 3_555
H24B H4 3.0076 no 2_465
H24B H11A 3.4370 no 1_455
H24B H11B 3.4064 no 1_455
H24B H15 3.5385 no 3_545
H24B H23B 3.5257 no 3_555
H24B H23C 2.8741 no 3_555
H24C H3 2.9617 no 4_565
H24C H22A 3.2872 no 3_555
H24C H23C 3.0273 no 3_555

loop_
_geom_hbond_atom_site_label_D
_geom_hbond_atom_site_label_H
_geom_hbond_atom_site_label_A
_geom_hbond_distance_DA
_geom_hbond_distance_DH
_geom_hbond_distance_HA
_geom_hbond_angle_DHA
_geom_hbond_publ_flag
N1 H1A N2 2.820(3) 0.817 2.56(4) 100(3) no
N2 H2A O3 2.596(3) 0.858 2.07(3) 119(2) no

loop_
_geom_torsion_atom_site_label_1
_geom_torsion_atom_site_label_2
_geom_torsion_atom_site_label_3
_geom_torsion_atom_site_label_4
_geom_torsion
_geom_torsion_publ_flag
C20 O4 C21 C22 62.4(3) no
C20 O4 C21 C23 -179.18(17) no
C20 O4 C21 C24 -61.3(3) no
C21 O4 C20 O3 1.8(4) no
C21 O4 C20 C10 -177.17(16) no
C7 N1 C9 O1 8.8(4) no
C7 N1 C9 C10 -167.98(17) no
C9 N1 C7 C6 -147.48(19) no
C9 N1 C7 C8 83.7(3) no
C10 N2 C18 O2 -1.5(4) no
C10 N2 C18 C19 178.78(17) no
C18 N2 C10 C9 -59.8(3) no
C18 N2 C10 C11 65.0(3) no
C18 N2 C10 C20 -173.85(18) no
C2 C1 C6 C5 1.2(4) no
C2 C1 C6 C7 -173.6(3) no
C6 C1 C2 C3 0.6(5) no
C1 C2 C3 C4 -1.6(5) no
C2 C3 C4 C5 0.7(6) no
C3 C4 C5 C6 1.2(5) no
C4 C5 C6 C1 -2.1(4) no
C4 C5 C6 C7 172.6(3) no
C1 C6 C7 N1 -144.8(2) no
C1 C6 C7 C8 -19.2(3) no
C5 C6 C7 N1 40.6(3) no
C5 C6 C7 C8 166.1(2) no
O1 C9 C10 N2 143.52(19) no
O1 C9 C10 C11 17.2(3) no
O1 C9 C10 C20 -103.0(2) no
N1 C9 C10 N2 -39.6(3) no
N1 C9 C10 C11 -165.98(17) no
N1 C9 C10 C20 73.9(2) no
N2 C10 C11 C12 65.6(3) no
N2 C10 C20 O3 -0.3(3) no
N2 C10 C20 O4 178.71(16) no
C9 C10 C11 C12 -168.48(16) no
C9 C10 C20 O3 -118.8(3) no
C9 C10 C20 O4 60.2(2) no
C11 C10 C20 O3 122.0(3) no
C11 C10 C20 O4 -59.0(3) no
C20 C10 C11 C12 -51.8(3) no
C10 C11 C12 C13 97.0(3) no
C10 C11 C12 C17 -85.0(3) no
C11 C12 C13 C14 -179.4(2) no
C11 C12 C17 C16 179.7(3) no
C13 C12 C17 C16 -2.2(5) no
C17 C12 C13 C14 2.5(4) no
C12 C13 C14 C15 -0.6(5) no
C13 C14 C15 C16 -1.7(7) no
C14 C15 C16 C17 2.0(8) no
C15 C16 C17 C12 -0.0(7) no
